data_7701161
loop_
_publ_author_name
'Teerasarunyanon, Ratanakorn'
'Wilkins, Lewis C.'
'Park, Gyeongjin'
'Gabba\"i, Fran\,cois P'

_publ_section_title
;
 Synthesis, structure and anion binding properties of
 1,8-bis(dimesitylboryl)anthracene and its monoborylated analog.
;
_journal_issue 39
_journal_name_full 'Dalton transactions (Cambridge, England : 2003)'
_journal_page_first 14777
_journal_page_last 14782
_journal_paper_doi 10.1039/c9dt03238j
_journal_volume 48
_journal_year 2019
_chemical_formula_moiety 'C32 H31 B'
_chemical_formula_sum 'C32 H31 B'
_chemical_formula_weight 426.38
_space_group_crystal_system monoclinic
_space_group_IT_number 15
_space_group_name_Hall '-C 2yc'
_space_group_name_H-M_alt 'C 1 2/c 1'
_symmetry_space_group_name_Hall '-C 2yc'
_symmetry_space_group_name_H-M 'C 1 2/c 1'
_atom_sites_solution_hydrogens geom
_atom_sites_solution_primary dual
_audit_creation_date 2019-04-25
_audit_creation_method
;
Olex2 1.2
(compiled 2018.05.29 svn.r3508 for OlexSys, GUI svn.r5506)
;
_audit_update_record
;
2019-08-08 deposited with the CCDC.    2019-09-16 downloaded from the CCDC.
;
_cell_angle_alpha 90
_cell_angle_beta 93.812(4)
_cell_angle_gamma 90
_cell_formula_units_Z 8
_cell_length_a 40.663(5)
_cell_length_b 8.0101(9)
_cell_length_c 15.645(2)
_cell_measurement_reflns_used 6662
_cell_measurement_temperature 110(2)
_cell_measurement_theta_max 29.932
_cell_measurement_theta_min 2.733
_cell_volume 5084.5(11)
_computing_cell_refinement 'SAINT V8.38A (?, 2016)'
_computing_data_reduction 'SAINT V8.38A (?, 2016)'
_computing_molecular_graphics 'Olex2 (Dolomanov et al., 2009)'
_computing_publication_material 'Olex2 (Dolomanov et al., 2009)'
_computing_structure_refinement 'XL (Sheldrick, 2008)'
_computing_structure_solution 'ShelXT (Sheldrick, 2015)'
_diffrn_ambient_temperature 109.99
_diffrn_detector_area_resol_mean 10.5
_diffrn_detector_type 'CMOS area detector'
_diffrn_measured_fraction_theta_full 0.998
_diffrn_measured_fraction_theta_max 0.999
_diffrn_measurement_device 'three-circle diffractometer'
_diffrn_measurement_device_type 'Bruker APEX-II CCD'
_diffrn_measurement_method '\w and \f scans'
_diffrn_radiation_type MoK\a
_diffrn_radiation_wavelength 0.71073
_diffrn_reflns_av_R_equivalents 0.0636
_diffrn_reflns_av_unetI/netI 0.0594
_diffrn_reflns_Laue_measured_fraction_full 0.998
_diffrn_reflns_Laue_measured_fraction_max 0.999
_diffrn_reflns_limit_h_max 52
_diffrn_reflns_limit_h_min -52
_diffrn_reflns_limit_k_max 10
_diffrn_reflns_limit_k_min -10
_diffrn_reflns_limit_l_max 20
_diffrn_reflns_limit_l_min -20
_diffrn_reflns_number 28292
_diffrn_reflns_point_group_measured_fraction_full 0.998
_diffrn_reflns_point_group_measured_fraction_max 0.999
_diffrn_reflns_theta_full 25.242
_diffrn_reflns_theta_max 27.485
_diffrn_reflns_theta_min 2.610
_exptl_absorpt_coefficient_mu 0.062
_exptl_absorpt_correction_T_max 0.7460
_exptl_absorpt_correction_T_min 0.6383
_exptl_absorpt_correction_type multi-scan
_exptl_absorpt_process_details
'SADABS-2016/2 (Bruker,2016/2) was used for absorption correction. wR2(int) was 0.1171 before and 0.0591 after correction. The Ratio of minimum to maximum transmission is 0.8634. The \l/2 correction factor is Not present.'
_exptl_crystal_colour colourless
_exptl_crystal_colour_primary colourless
_exptl_crystal_density_diffrn 1.114
_exptl_crystal_description plate
_exptl_crystal_F_000 1824
_exptl_crystal_size_max 0.344
_exptl_crystal_size_mid 0.172
_exptl_crystal_size_min 0.05
_refine_diff_density_max 1.146
_refine_diff_density_min -0.366
_refine_diff_density_rms 0.073
_refine_ls_extinction_method none
_refine_ls_goodness_of_fit_ref 1.214
_refine_ls_hydrogen_treatment constr
_refine_ls_matrix_type full
_refine_ls_number_parameters 304
_refine_ls_number_reflns 5825
_refine_ls_number_restraints 0
_refine_ls_restrained_S_all 1.214
_refine_ls_R_factor_all 0.1254
_refine_ls_R_factor_gt 0.0959
_refine_ls_shift/su_max 0.000
_refine_ls_shift/su_mean 0.000
_refine_ls_structure_factor_coef Fsqd
_refine_ls_weighting_details 'w=1/[\s^2^(Fo^2^)+(0.0894P)^2^+9.0000P] where P=(Fo^2^+2Fc^2^)/3'
_refine_ls_weighting_scheme calc
_refine_ls_wR_factor_gt 0.2189
_refine_ls_wR_factor_ref 0.2330
_reflns_Friedel_coverage 0.000
_reflns_number_gt 4305
_reflns_number_total 5825
_reflns_threshold_expression 'I > 2\s(I)'
_cod_data_source_file c9dt03238j2.cif
_cod_data_source_block rt_ant_0m_a
_cod_depositor_comments 'Adding full bibliography for 7701161--7701162.cif.'
_cod_database_code 7701161
_shelxl_version_number 2013-3
_shelx_space_group_comment
;
The symmetry employed for this shelxl refinement is uniquely defined
by the following loop, which should always be used as a source of
symmetry information in preference to the above space-group names.
They are only intended as comments.
;
_shelx_estimated_absorpt_t_max 0.997
_shelx_estimated_absorpt_t_min 0.979
_olex2_refinement_description
;
1. Fixed Uiso
 At 1.2 times of:
  All C(H) groups
 At 1.5 times of:
  All C(H,H,H) groups
2.a Aromatic/amide H refined with riding coordinates:
 C25(H25), C23(H23), C17(H17), C13(H13), C19(H19), C11(H11), C2(H2), C6(H6),
 C10(H10), C3(H3), C4(H4), C8(H8), C9(H9)
2.b Idealised Me refined as rotating group:
 C28(H28A,H28B,H28C), C31(H31A,H31B,H31C), C32(H32A,H32B,H32C), C29(H29A,H29B,
 H29C), C30(H30A,H30B,H30C), C27(H27A,H27B,H27C)
;
_olex2_submission_special_instructions 'No special instructions were received'

loop_
_space_group_symop_operation_xyz
'x, y, z'
'-x, y, -z+1/2'
'x+1/2, y+1/2, z'
'-x+1/2, y+1/2, -z+1/2'
'-x, -y, -z'
'x, -y, z-1/2'
'-x+1/2, -y+1/2, -z'
'x+1/2, -y+1/2, z-1/2'

loop_
_atom_site_label
_atom_site_type_symbol
_atom_site_fract_x
_atom_site_fract_y
_atom_site_fract_z
_atom_site_U_iso_or_equiv
_atom_site_adp_type
_atom_site_occupancy
_atom_site_site_symmetry_order
_atom_site_calc_flag
_atom_site_refinement_flags_posn
C26 C 0.35945(8) 0.2652(4) 0.3496(2) 0.0265(7) Uani 1 1 d .
C22 C 0.40440(8) 0.3996(4) 0.2835(2) 0.0263(7) Uani 1 1 d .
C15 C 0.41589(8) 0.5933(3) 0.47047(19) 0.0238(6) Uani 1 1 d .
C20 C 0.42726(8) 0.7596(4) 0.4668(2) 0.0265(7) Uani 1 1 d .
C21 C 0.38219(8) 0.3992(4) 0.34880(19) 0.0255(7) Uani 1 1 d .
C24 C 0.38102(8) 0.1436(4) 0.2234(2) 0.0280(7) Uani 1 1 d .
C25 C 0.35940(8) 0.1420(4) 0.2876(2) 0.0285(7) Uani 1 1 d .
H25 H 0.3439 0.0534 0.2893 0.034 Uiso 1 1 calc R
C23 C 0.40326(8) 0.2743(4) 0.2219(2) 0.0281(7) Uani 1 1 d .
H23 H 0.4181 0.2785 0.1776 0.034 Uiso 1 1 calc R
C14 C 0.32540(8) 0.6932(4) 0.3824(2) 0.0279(7) Uani 1 1 d .
C16 C 0.43499(8) 0.4784(4) 0.5208(2) 0.0271(7) Uani 1 1 d .
C17 C 0.46401(8) 0.5289(4) 0.5635(2) 0.0303(7) Uani 1 1 d .
H17 H 0.4766 0.4492 0.5967 0.036 Uiso 1 1 calc R
C12 C 0.30289(8) 0.7445(4) 0.2362(2) 0.0314(7) Uani 1 1 d .
C13 C 0.32697(8) 0.6794(4) 0.2942(2) 0.0296(7) Uani 1 1 d .
H13 H 0.3452 0.6231 0.2726 0.035 Uiso 1 1 calc R
C19 C 0.45649(8) 0.8049(4) 0.5113(2) 0.0310(7) Uani 1 1 d .
H19 H 0.4637 0.9174 0.5084 0.037 Uiso 1 1 calc R
C7 C 0.27521(8) 0.8305(4) 0.2679(2) 0.0336(8) Uani 1 1 d .
C18 C 0.47554(8) 0.6913(4) 0.5599(2) 0.0301(7) Uani 1 1 d .
C1 C 0.35096(8) 0.6343(4) 0.4430(2) 0.0300(7) Uani 1 1 d .
C11 C 0.30449(8) 0.7280(4) 0.1460(2) 0.0349(8) Uani 1 1 d .
H11 H 0.3224 0.6691 0.1240 0.042 Uiso 1 1 calc R
C2 C 0.34746(9) 0.6581(4) 0.5292(2) 0.0354(8) Uani 1 1 d .
H2 H 0.3647 0.6242 0.5694 0.042 Uiso 1 1 calc R
C28 C 0.40817(9) 0.8900(4) 0.4146(2) 0.0329(8) Uani 1 1 d .
H28A H 0.3984 0.8391 0.3619 0.049 Uiso 1 1 calc GR
H28B H 0.4231 0.9802 0.3999 0.049 Uiso 1 1 calc GR
H28C H 0.3907 0.9354 0.4480 0.049 Uiso 1 1 calc GR
C6 C 0.27324(8) 0.8439(4) 0.3557(2) 0.0359(8) Uani 1 1 d .
H6 H 0.2549 0.9004 0.3771 0.043 Uiso 1 1 calc R
C31 C 0.38077(9) 0.0061(4) 0.1576(2) 0.0366(8) Uani 1 1 d .
H31A H 0.3877 -0.0988 0.1855 0.055 Uiso 1 1 calc GR
H31B H 0.3960 0.0342 0.1138 0.055 Uiso 1 1 calc GR
H31C H 0.3585 -0.0064 0.1306 0.055 Uiso 1 1 calc GR
C5 C 0.29726(8) 0.7772(4) 0.4138(2) 0.0338(8) Uani 1 1 d .
C32 C 0.33574(9) 0.2462(4) 0.4193(2) 0.0358(8) Uani 1 1 d .
H32A H 0.3482 0.2336 0.4748 0.054 Uiso 1 1 calc GR
H32B H 0.3220 0.1472 0.4079 0.054 Uiso 1 1 calc GR
H32C H 0.3217 0.3454 0.4206 0.054 Uiso 1 1 calc GR
C29 C 0.50709(9) 0.7435(5) 0.6083(2) 0.0420(9) Uani 1 1 d .
H29A H 0.5055 0.7216 0.6695 0.063 Uiso 1 1 calc GR
H29B H 0.5108 0.8630 0.5995 0.063 Uiso 1 1 calc GR
H29C H 0.5255 0.6800 0.5874 0.063 Uiso 1 1 calc GR
C10 C 0.28084(9) 0.7954(5) 0.0909(3) 0.0400(8) Uani 1 1 d .
H10 H 0.2825 0.7852 0.0309 0.048 Uiso 1 1 calc R
C30 C 0.42853(9) 0.5411(4) 0.2736(2) 0.0333(8) Uani 1 1 d .
H30A H 0.4164 0.6435 0.2580 0.050 Uiso 1 1 calc GR
H30B H 0.4432 0.5131 0.2285 0.050 Uiso 1 1 calc GR
H30C H 0.4416 0.5581 0.3278 0.050 Uiso 1 1 calc GR
C3 C 0.31866(9) 0.7323(5) 0.5594(2) 0.0403(9) Uani 1 1 d .
H3 H 0.3162 0.7402 0.6193 0.048 Uiso 1 1 calc R
C27 C 0.42316(9) 0.3019(4) 0.5314(2) 0.0381(8) Uani 1 1 d .
H27A H 0.4028 0.3028 0.5614 0.057 Uiso 1 1 calc GR
H27B H 0.4400 0.2378 0.5648 0.057 Uiso 1 1 calc GR
H27C H 0.4190 0.2504 0.4749 0.057 Uiso 1 1 calc GR
C4 C 0.29495(9) 0.7909(5) 0.5040(3) 0.0415(9) Uani 1 1 d .
H4 H 0.2761 0.8428 0.5254 0.050 Uiso 1 1 calc R
C8 C 0.25088(9) 0.8964(4) 0.2071(3) 0.0399(9) Uani 1 1 d .
H8 H 0.2323 0.9526 0.2270 0.048 Uiso 1 1 calc R
C9 C 0.25375(9) 0.8806(5) 0.1228(3) 0.0435(9) Uani 1 1 d .
H9 H 0.2374 0.9273 0.0838 0.052 Uiso 1 1 calc R
B1 B 0.38285(9) 0.5413(4) 0.4186(2) 0.0259(7) Uani 1 1 d .

loop_
_atom_site_aniso_label
_atom_site_aniso_U_11
_atom_site_aniso_U_22
_atom_site_aniso_U_33
_atom_site_aniso_U_23
_atom_site_aniso_U_13
_atom_site_aniso_U_12
C26 0.0327(16) 0.0224(14) 0.0245(16) 0.0012(12) 0.0028(13) 0.0023(12)
C22 0.0332(17) 0.0212(14) 0.0250(16) 0.0013(12) 0.0052(13) 0.0022(12)
C15 0.0370(17) 0.0180(13) 0.0175(14) 0.0004(11) 0.0087(12) 0.0011(12)
C20 0.0377(17) 0.0201(14) 0.0226(15) -0.0023(12) 0.0079(13) 0.0014(12)
C21 0.0320(16) 0.0208(14) 0.0240(16) 0.0024(12) 0.0034(13) 0.0055(12)
C24 0.0393(18) 0.0206(14) 0.0240(16) -0.0002(12) 0.0017(13) 0.0051(13)
C25 0.0332(17) 0.0214(14) 0.0308(17) -0.0004(13) 0.0008(13) -0.0012(13)
C23 0.0365(17) 0.0242(15) 0.0244(16) 0.0013(12) 0.0081(13) 0.0057(13)
C14 0.0353(17) 0.0161(13) 0.0332(18) -0.0036(12) 0.0091(14) -0.0025(12)
C16 0.0392(18) 0.0200(14) 0.0230(16) 0.0027(12) 0.0091(13) 0.0013(13)
C17 0.0399(18) 0.0294(16) 0.0223(16) 0.0003(13) 0.0069(13) 0.0095(14)
C12 0.0330(17) 0.0174(14) 0.044(2) 0.0009(14) 0.0069(15) -0.0019(12)
C13 0.0312(17) 0.0207(14) 0.0374(19) -0.0042(13) 0.0075(14) 0.0011(12)
C19 0.0399(18) 0.0216(15) 0.0324(18) -0.0022(13) 0.0089(14) -0.0029(13)
C7 0.0305(17) 0.0232(15) 0.047(2) -0.0003(15) 0.0048(15) 0.0019(13)
C18 0.0345(17) 0.0319(16) 0.0247(17) -0.0052(13) 0.0083(13) 0.0018(14)
C1 0.0349(17) 0.0239(15) 0.0318(18) -0.0066(13) 0.0076(14) -0.0051(13)
C11 0.0365(18) 0.0297(17) 0.039(2) 0.0039(14) 0.0042(15) -0.0006(14)
C2 0.044(2) 0.0316(17) 0.0316(19) -0.0109(14) 0.0091(15) -0.0059(15)
C28 0.0444(19) 0.0181(14) 0.0359(19) 0.0025(13) 0.0006(15) -0.0009(13)
C6 0.0351(18) 0.0257(16) 0.048(2) -0.0098(15) 0.0139(16) 0.0007(14)
C31 0.053(2) 0.0254(16) 0.0313(19) -0.0054(14) 0.0034(16) 0.0031(15)
C5 0.0365(18) 0.0244(15) 0.041(2) -0.0087(14) 0.0090(15) -0.0024(13)
C32 0.0420(19) 0.0292(16) 0.038(2) -0.0044(15) 0.0155(16) -0.0089(14)
C29 0.043(2) 0.046(2) 0.037(2) -0.0048(17) 0.0025(16) 0.0004(17)
C10 0.0367(19) 0.0402(19) 0.043(2) 0.0076(16) 0.0017(16) -0.0003(16)
C30 0.045(2) 0.0249(16) 0.0313(18) -0.0009(13) 0.0134(15) -0.0051(14)
C3 0.045(2) 0.043(2) 0.033(2) -0.0162(16) 0.0135(16) -0.0071(17)
C27 0.052(2) 0.0234(16) 0.039(2) 0.0070(14) 0.0042(17) -0.0007(15)
C4 0.0382(19) 0.0366(19) 0.052(2) -0.0206(17) 0.0182(17) -0.0071(16)
C8 0.0332(18) 0.0291(17) 0.058(3) 0.0000(17) 0.0086(17) 0.0011(14)
C9 0.037(2) 0.037(2) 0.056(3) 0.0110(18) 0.0003(18) 0.0022(16)
B1 0.0365(19) 0.0203(16) 0.0219(18) 0.0022(13) 0.0088(14) -0.0016(14)

loop_
_atom_type_symbol
_atom_type_description
_atom_type_scat_dispersion_real
_atom_type_scat_dispersion_imag
_atom_type_scat_source
C C 0.0033 0.0016 'International Tables Vol C Tables 4.2.6.8 and 6.1.1.4'
H H 0.0000 0.0000 'International Tables Vol C Tables 4.2.6.8 and 6.1.1.4'
B B 0.0013 0.0007 'International Tables Vol C Tables 4.2.6.8 and 6.1.1.4'

loop_
_geom_angle_atom_site_label_1
_geom_angle_atom_site_label_2
_geom_angle_atom_site_label_3
_geom_angle
C21 C26 C32 122.1(3)
C25 C26 C21 120.3(3)
C25 C26 C32 117.6(3)
C21 C22 C30 121.9(3)
C23 C22 C21 120.5(3)
C23 C22 C30 117.5(3)
C20 C15 B1 119.8(3)
C16 C15 C20 117.9(3)
C16 C15 B1 122.2(3)
C15 C20 C28 121.1(3)
C19 C20 C15 119.9(3)
C19 C20 C28 118.9(3)
C26 C21 B1 121.4(3)
C22 C21 C26 117.3(3)
C22 C21 B1 121.3(3)
C25 C24 C23 117.9(3)
C25 C24 C31 121.0(3)
C23 C24 C31 121.1(3)
C26 C25 H25 118.9
C24 C25 C26 122.2(3)
C24 C25 H25 118.9
C22 C23 H23 119.1
C24 C23 C22 121.8(3)
C24 C23 H23 119.1
C13 C14 C1 123.3(3)
C13 C14 C5 117.7(3)
C1 C14 C5 118.9(3)
C15 C16 C27 120.4(3)
C17 C16 C15 120.1(3)
C17 C16 C27 119.4(3)
C16 C17 H17 118.8
C16 C17 C18 122.5(3)
C18 C17 H17 118.8
C13 C12 C7 119.2(3)
C13 C12 C11 122.4(3)
C11 C12 C7 118.4(3)
C14 C13 C12 122.8(3)
C14 C13 H13 118.6
C12 C13 H13 118.6
C20 C19 H19 118.9
C20 C19 C18 122.1(3)
C18 C19 H19 118.9
C6 C7 C12 118.6(3)
C6 C7 C8 123.3(3)
C8 C7 C12 118.1(3)
C17 C18 C19 117.4(3)
C17 C18 C29 121.3(3)
C19 C18 C29 121.3(3)
C14 C1 B1 124.7(3)
C2 C1 C14 118.8(3)
C2 C1 B1 116.5(3)
C12 C11 H11 119.5
C10 C11 C12 121.0(3)
C10 C11 H11 119.5
C1 C2 H2 119.2
C1 C2 C3 121.6(3)
C3 C2 H2 119.2
C20 C28 H28A 109.5
C20 C28 H28B 109.5
C20 C28 H28C 109.5
H28A C28 H28B 109.5
H28A C28 H28C 109.5
H28B C28 H28C 109.5
C7 C6 H6 118.9
C7 C6 C5 122.1(3)
C5 C6 H6 118.9
C24 C31 H31A 109.5
C24 C31 H31B 109.5
C24 C31 H31C 109.5
H31A C31 H31B 109.5
H31A C31 H31C 109.5
H31B C31 H31C 109.5
C6 C5 C14 119.6(3)
C6 C5 C4 121.8(3)
C4 C5 C14 118.6(3)
C26 C32 H32A 109.5
C26 C32 H32B 109.5
C26 C32 H32C 109.5
H32A C32 H32B 109.5
H32A C32 H32C 109.5
H32B C32 H32C 109.5
C18 C29 H29A 109.5
C18 C29 H29B 109.5
C18 C29 H29C 109.5
H29A C29 H29B 109.5
H29A C29 H29C 109.5
H29B C29 H29C 109.5
C11 C10 H10 119.9
C11 C10 C9 120.2(4)
C9 C10 H10 119.9
C22 C30 H30A 109.5
C22 C30 H30B 109.5
C22 C30 H30C 109.5
H30A C30 H30B 109.5
H30A C30 H30C 109.5
H30B C30 H30C 109.5
C2 C3 H3 119.8
C4 C3 C2 120.4(3)
C4 C3 H3 119.8
C16 C27 H27A 109.5
C16 C27 H27B 109.5
C16 C27 H27C 109.5
H27A C27 H27B 109.5
H27A C27 H27C 109.5
H27B C27 H27C 109.5
C5 C4 H4 119.2
C3 C4 C5 121.5(3)
C3 C4 H4 119.2
C7 C8 H8 119.3
C9 C8 C7 121.3(3)
C9 C8 H8 119.3
C10 C9 H9 119.5
C8 C9 C10 121.0(4)
C8 C9 H9 119.5
C21 B1 C15 121.4(3)
C1 B1 C15 116.1(3)
C1 B1 C21 122.4(3)

loop_
_geom_bond_atom_site_label_1
_geom_bond_atom_site_label_2
_geom_bond_distance
C26 C21 1.417(4)
C26 C25 1.384(4)
C26 C32 1.511(4)
C22 C21 1.408(4)
C22 C23 1.390(4)
C22 C30 1.513(4)
C15 C20 1.413(4)
C15 C16 1.410(4)
C15 B1 1.578(5)
C20 C19 1.385(4)
C20 C28 1.509(4)
C21 B1 1.577(4)
C24 C25 1.379(5)
C24 C23 1.385(4)
C24 C31 1.507(4)
C25 H25 0.9500
C23 H23 0.9500
C14 C13 1.389(5)
C14 C1 1.440(5)
C14 C5 1.442(4)
C16 C17 1.378(5)
C16 C27 1.506(4)
C17 H17 0.9500
C17 C18 1.385(5)
C12 C13 1.391(5)
C12 C7 1.436(5)
C12 C11 1.423(5)
C13 H13 0.9500
C19 H19 0.9500
C19 C18 1.389(5)
C7 C6 1.385(5)
C7 C8 1.427(5)
C18 C29 1.505(5)
C1 C2 1.379(5)
C1 B1 1.564(5)
C11 H11 0.9500
C11 C10 1.360(5)
C2 H2 0.9500
C2 C3 1.422(5)
C28 H28A 0.9800
C28 H28B 0.9800
C28 H28C 0.9800
C6 H6 0.9500
C6 C5 1.395(5)
C31 H31A 0.9800
C31 H31B 0.9800
C31 H31C 0.9800
C5 C4 1.426(5)
C32 H32A 0.9800
C32 H32B 0.9800
C32 H32C 0.9800
C29 H29A 0.9800
C29 H29B 0.9800
C29 H29C 0.9800
C10 H10 0.9500
C10 C9 1.415(5)
C30 H30A 0.9800
C30 H30B 0.9800
C30 H30C 0.9800
C3 H3 0.9500
C3 C4 1.338(5)
C27 H27A 0.9800
C27 H27B 0.9800
C27 H27C 0.9800
C4 H4 0.9500
C8 H8 0.9500
C8 C9 1.338(6)
C9 H9 0.9500

loop_
_smtbx_masks_void_nr
_smtbx_masks_void_average_x
_smtbx_masks_void_average_y
_smtbx_masks_void_average_z
_smtbx_masks_void_volume
_smtbx_masks_void_count_electrons
1 0.000 0.375 0.250 109.9 38.7
2 0.000 -0.375 0.750 109.9 38.7
3 0.500 -0.125 0.250 109.9 38.7
4 0.500 0.125 0.750 109.9 38.7
